data_2232361
loop_
_publ_author_name
'Lei, Xiangyang'
'Chelamalla, Nagasree'

_publ_section_title
;
 (4,4',6,6'-Tetra-<i>tert</i>-butyl-2,2'-{[2-(dimethylamino)ethyl]nitrilobis(methylene)}diphenolato)dioxidomolybdenum(VI)
 chloroform monosolvate
;
_journal_coeditor_code JJ2100
_journal_issue 11
_journal_name_full 'Acta Crystallographica Section E'
_journal_page_first m1510
_journal_paper_doi 10.1107/S160053681104092X
_journal_volume 67
_journal_year 2011
_chemical_formula_iupac '[Mo (C34 H54 N2 O2) O2], C H Cl3'
_chemical_formula_moiety 'C34 H54 Mo N2 O4, C H Cl3'
_chemical_formula_sum 'C35 H55 Cl3 Mo N2 O4'
_chemical_formula_weight 770.10
_chemical_name_systematic
;
(4,4',6,6'-Tetra-<i>tert</i>-butyl-2,2'-{[2-
(dimethylamino)ethyl]nitrilobis(methylene)}diphenolato)dioxidomolybdenum(VI)
chloroform monosolvate
;
_space_group_IT_number 33
_symmetry_cell_setting orthorhombic
_symmetry_space_group_name_Hall 'P 2c -2n'
_symmetry_space_group_name_H-M 'P n a 21'
_atom_sites_solution_hydrogens geom
_atom_sites_solution_primary direct
_atom_sites_solution_secondary difmap
_audit_creation_method SHELXL-97
_cell_angle_alpha 90.00
_cell_angle_beta 90.00
_cell_angle_gamma 90.00
_cell_formula_units_Z 4
_cell_length_a 24.3475(10)
_cell_length_b 13.9748(6)
_cell_length_c 11.0267(4)
_cell_measurement_reflns_used 9879
_cell_measurement_temperature 110(2)
_cell_measurement_theta_max 62.70
_cell_measurement_theta_min 3.63
_cell_volume 3751.9(3)
_computing_cell_refinement '<i>FRAMBO</i> (Bruker, 1999)'
_computing_data_collection '<i>FRAMBO</i> (Bruker, 1999)'
_computing_data_reduction '<i>SAINT</i> (Bruker, 2004)'
_computing_molecular_graphics '<i>SHELXTL</i> (Sheldrick, 2008)'
_computing_publication_material '<i>SHELXTL</i> (Sheldrick, 2008)'
_computing_structure_refinement '<i>SHELXL97</i> (Sheldrick, 2008)'
_computing_structure_solution '<i>SHELXS97</i> (Sheldrick, 2008)'
_diffrn_ambient_temperature 110(2)
_diffrn_measured_fraction_theta_full 0.997
_diffrn_measured_fraction_theta_max 0.997
_diffrn_measurement_device_type 'Bruker MWPC area-detector'
_diffrn_measurement_method '\f and \w'
_diffrn_radiation_monochromator graphite
_diffrn_radiation_source 'fine-focus sealed tube'
_diffrn_radiation_type CuK\a
_diffrn_radiation_wavelength 1.54178
_diffrn_reflns_av_R_equivalents 0.0809
_diffrn_reflns_av_sigmaI/netI 0.0365
_diffrn_reflns_limit_h_max 27
_diffrn_reflns_limit_h_min -27
_diffrn_reflns_limit_k_max 15
_diffrn_reflns_limit_k_min -15
_diffrn_reflns_limit_l_max 12
_diffrn_reflns_limit_l_min -12
_diffrn_reflns_number 79926
_diffrn_reflns_theta_full 59.98
_diffrn_reflns_theta_max 59.98
_diffrn_reflns_theta_min 4.82
_exptl_absorpt_coefficient_mu 5.124
_exptl_absorpt_correction_T_max 0.9044
_exptl_absorpt_correction_T_min 0.1838
_exptl_absorpt_correction_type multi-scan
_exptl_absorpt_process_details '(SADABS; Bruker, 2008)'
_exptl_crystal_colour yellow
_exptl_crystal_density_diffrn 1.363
_exptl_crystal_density_method 'not measured'
_exptl_crystal_description plate
_exptl_crystal_F_000 1616
_exptl_crystal_size_max 0.50
_exptl_crystal_size_mid 0.20
_exptl_crystal_size_min 0.02
_refine_diff_density_max 0.810
_refine_diff_density_min -0.506
_refine_ls_abs_structure_details 'Flack (1983), 2649 Friedel pairs'
_refine_ls_abs_structure_Flack 0.000(9)
_refine_ls_extinction_method none
_refine_ls_goodness_of_fit_ref 1.002
_refine_ls_hydrogen_treatment constr
_refine_ls_matrix_type full
_refine_ls_number_parameters 421
_refine_ls_number_reflns 5548
_refine_ls_number_restraints 1
_refine_ls_restrained_S_all 1.002
_refine_ls_R_factor_all 0.0332
_refine_ls_R_factor_gt 0.0305
_refine_ls_shift/su_max 0.001
_refine_ls_shift/su_mean 0.000
_refine_ls_structure_factor_coef Fsqd
_refine_ls_weighting_details 'calc w=1/[\s^2^(Fo^2^)+(0.0540P)^2^+0.0000P] where P=(Fo^2^+2Fc^2^)/3'
_refine_ls_weighting_scheme calc
_refine_ls_wR_factor_gt 0.0769
_refine_ls_wR_factor_ref 0.0778
_reflns_number_gt 5061
_reflns_number_total 5548
_reflns_threshold_expression I>2sigma(I)
_cod_data_source_file jj2100.cif
_cod_data_source_block I
_cod_database_code 2232361
_cod_database_fobs_code 2232361

loop_
_symmetry_equiv_pos_as_xyz
'x, y, z'
'-x, -y, z+1/2'
'-x+1/2, y+1/2, z+1/2'
'x+1/2, -y+1/2, z'

loop_
_atom_site_type_symbol
_atom_site_label
_atom_site_fract_x
_atom_site_fract_y
_atom_site_fract_z
_atom_site_U_iso_or_equiv
_atom_site_adp_type
_atom_site_calc_flag
_atom_site_refinement_flags
_atom_site_occupancy
_atom_site_symmetry_multiplicity
Mo Mo1 0.426810(10) 0.838846(17) -0.50398(3) 0.01403(9) Uani d . 1 1
Cl Cl1 0.59086(5) 0.19093(10) -0.37928(12) 0.0456(3) Uani d . 1 1
Cl Cl2 0.62313(6) 0.38887(9) -0.37779(18) 0.0700(5) Uani d . 1 1
Cl Cl3 0.70222(5) 0.24265(8) -0.43262(11) 0.0380(3) Uani d . 1 1
O O1 0.37192(9) 0.93850(17) -0.4855(3) 0.0161(6) Uani d . 1 1
O O2 0.48994(10) 0.76272(18) -0.4523(3) 0.0198(6) Uani d . 1 1
O O3 0.38528(10) 0.74922(18) -0.5542(2) 0.0195(6) Uani d . 1 1
O O4 0.45879(11) 0.8885(2) -0.6260(2) 0.0223(6) Uani d . 1 1
N N1 0.47151(12) 0.9508(2) -0.3729(3) 0.0135(7) Uani d . 1 1
N N2 0.39503(13) 0.8003(2) -0.3016(3) 0.0171(7) Uani d . 1 1
C C1 0.42256(14) 1.0851(3) -0.4926(5) 0.0205(9) Uani d . 1 1
C C2 0.37556(14) 1.0319(2) -0.5192(4) 0.0176(9) Uani d . 1 1
C C3 0.33115(15) 1.0736(3) -0.5830(3) 0.0159(9) Uani d . 1 1
C C4 0.33686(16) 1.1685(3) -0.6165(4) 0.0188(9) Uani d . 1 1
H H4 0.3075 1.1973 -0.6600 0.023 Uiso calc R 1 1
C C5 0.38261(16) 1.2249(3) -0.5909(4) 0.0198(9) Uani d . 1 1
C C6 0.42495(15) 1.1812(3) -0.5263(4) 0.0202(11) Uani d . 1 1
H H6 0.4563 1.2179 -0.5047 0.024 Uiso calc R 1 1
C C7 0.47454(16) 1.0452(3) -0.4337(4) 0.0199(9) Uani d . 1 1
H H7A 0.5032 1.0411 -0.4972 0.024 Uiso calc R 1 1
H H7B 0.4873 1.0924 -0.3731 0.024 Uiso calc R 1 1
C C8 0.27985(16) 1.0155(3) -0.6168(4) 0.0184(9) Uani d . 1 1
C C9 0.23863(16) 1.0749(3) -0.6897(4) 0.0230(9) Uani d . 1 1
H H9A 0.2064 1.0356 -0.7085 0.035 Uiso calc R 1 1
H H9B 0.2558 1.0964 -0.7653 0.035 Uiso calc R 1 1
H H9BC 0.2273 1.1306 -0.6419 0.035 Uiso calc R 1 1
C C10 0.24975(14) 0.9810(3) -0.5024(5) 0.0239(8) Uani d . 1 1
H H10A 0.2181 0.9419 -0.5260 0.036 Uiso calc R 1 1
H H10B 0.2371 1.0364 -0.4557 0.036 Uiso calc R 1 1
H H10C 0.2748 0.9426 -0.4528 0.036 Uiso calc R 1 1
C C11 0.29541(17) 0.9285(3) -0.6952(4) 0.0213(9) Uani d . 1 1
H H11A 0.2619 0.8972 -0.7245 0.032 Uiso calc R 1 1
H H11B 0.3168 0.8831 -0.6465 0.032 Uiso calc R 1 1
H H11C 0.3174 0.9498 -0.7645 0.032 Uiso calc R 1 1
C C12 0.38648(18) 1.3300(3) -0.6294(4) 0.0252(10) Uani d . 1 1
C C13 0.3754(2) 1.3935(3) -0.5203(5) 0.0456(14) Uani d . 1 1
H H13A 0.3805 1.4606 -0.5432 0.068 Uiso calc R 1 1
H H13B 0.4010 1.3771 -0.4549 0.068 Uiso calc R 1 1
H H13C 0.3376 1.3836 -0.4924 0.068 Uiso calc R 1 1
C C14 0.3457(2) 1.3543(3) -0.7301(5) 0.0437(14) Uani d . 1 1
H H14A 0.3502 1.4215 -0.7537 0.066 Uiso calc R 1 1
H H14B 0.3082 1.3439 -0.7008 0.066 Uiso calc R 1 1
H H14C 0.3526 1.3131 -0.8004 0.066 Uiso calc R 1 1
C C15 0.4439(2) 1.3524(3) -0.6790(5) 0.0355(12) Uani d . 1 1
H H15A 0.4457 1.4198 -0.7031 0.053 Uiso calc R 1 1
H H15B 0.4513 1.3118 -0.7496 0.053 Uiso calc R 1 1
H H15C 0.4714 1.3399 -0.6161 0.053 Uiso calc R 1 1
C C16 0.52969(15) 0.9236(3) -0.3376(4) 0.0192(9) Uani d . 1 1
H H16A 0.5495 0.9822 -0.3125 0.023 Uiso calc R 1 1
H H16B 0.5281 0.8804 -0.2665 0.023 Uiso calc R 1 1
C C17 0.56204(14) 0.8750(3) -0.4370(4) 0.0170(9) Uani d . 1 1
C C18 0.54237(14) 0.7891(3) -0.4836(4) 0.0178(9) Uani d . 1 1
C C19 0.57446(15) 0.7309(3) -0.5608(4) 0.0190(9) Uani d . 1 1
C C20 0.62607(15) 0.7660(3) -0.5902(4) 0.0176(9) Uani d . 1 1
H H20 0.6489 0.7279 -0.6407 0.021 Uiso calc R 1 1
C C21 0.64651(16) 0.8541(3) -0.5501(4) 0.0174(9) Uani d . 1 1
C C22 0.61418(15) 0.9075(3) -0.4715(3) 0.0182(10) Uani d . 1 1
H H22 0.6275 0.9666 -0.4409 0.022 Uiso calc R 1 1
C C23 0.55331(17) 0.6345(3) -0.6097(4) 0.0217(9) Uani d . 1 1
C C24 0.5097(2) 0.6521(3) -0.7063(5) 0.0348(12) Uani d . 1 1
H H24A 0.4975 0.5908 -0.7399 0.052 Uiso calc R 1 1
H H24B 0.5252 0.6916 -0.7713 0.052 Uiso calc R 1 1
H H24C 0.4783 0.6853 -0.6699 0.052 Uiso calc R 1 1
C C25 0.52917(19) 0.5717(3) -0.5084(6) 0.0384(10) Uani d . 1 1
H H25A 0.5227 0.5070 -0.5395 0.058 Uiso calc R 1 1
H H25B 0.4944 0.5992 -0.4806 0.058 Uiso calc R 1 1
H H25C 0.5550 0.5688 -0.4404 0.058 Uiso calc R 1 1
C C26 0.59983(19) 0.5767(3) -0.6685(5) 0.0329(12) Uani d . 1 1
H H26A 0.5860 0.5136 -0.6923 0.049 Uiso calc R 1 1
H H26B 0.6300 0.5690 -0.6104 0.049 Uiso calc R 1 1
H H26C 0.6132 0.6106 -0.7405 0.049 Uiso calc R 1 1
C C27 0.70438(16) 0.8849(3) -0.5894(4) 0.0208(9) Uani d . 1 1
C C28 0.70892(19) 0.8820(4) -0.7288(4) 0.0339(11) Uani d . 1 1
H H28A 0.7468 0.8962 -0.7530 0.051 Uiso calc R 1 1
H H28B 0.6841 0.9297 -0.7641 0.051 Uiso calc R 1 1
H H28C 0.6987 0.8181 -0.7579 0.051 Uiso calc R 1 1
C C29 0.71837(17) 0.9870(3) -0.5474(4) 0.0252(10) Uani d . 1 1
H H29A 0.7545 1.0052 -0.5788 0.038 Uiso calc R 1 1
H H29B 0.7189 0.9892 -0.4586 0.038 Uiso calc R 1 1
H H29C 0.6906 1.0316 -0.5781 0.038 Uiso calc R 1 1
C C30 0.74679(15) 0.8160(3) -0.5365(4) 0.0239(11) Uani d . 1 1
H H30A 0.7837 0.8361 -0.5610 0.036 Uiso calc R 1 1
H H30B 0.7397 0.7512 -0.5667 0.036 Uiso calc R 1 1
H H30C 0.7442 0.8164 -0.4478 0.036 Uiso calc R 1 1
C C31 0.43785(16) 0.9580(3) -0.2602(4) 0.0197(9) Uani d . 1 1
H H31A 0.4032 0.9923 -0.2783 0.024 Uiso calc R 1 1
H H31B 0.4582 0.9952 -0.1985 0.024 Uiso calc R 1 1
C C32 0.42489(17) 0.8604(3) -0.2109(4) 0.0196(9) Uani d . 1 1
H H32A 0.4595 0.8281 -0.1876 0.024 Uiso calc R 1 1
H H32B 0.4020 0.8671 -0.1371 0.024 Uiso calc R 1 1
C C33 0.33508(16) 0.8180(3) -0.2903(4) 0.0207(9) Uani d . 1 1
H H33A 0.3218 0.7915 -0.2133 0.031 Uiso calc R 1 1
H H33B 0.3158 0.7872 -0.3578 0.031 Uiso calc R 1 1
H H33C 0.3281 0.8871 -0.2922 0.031 Uiso calc R 1 1
C C34 0.40419(19) 0.6974(3) -0.2756(4) 0.0273(10) Uani d . 1 1
H H34A 0.3912 0.6827 -0.1936 0.041 Uiso calc R 1 1
H H34B 0.4435 0.6830 -0.2816 0.041 Uiso calc R 1 1
H H34C 0.3839 0.6585 -0.3345 0.041 Uiso calc R 1 1
C C35 0.64330(19) 0.2714(3) -0.3474(4) 0.0322(11) Uani d . 1 1
H H35 0.6526 0.2663 -0.2594 0.039 Uiso calc R 1 1

loop_
_atom_site_aniso_label
_atom_site_aniso_U_11
_atom_site_aniso_U_22
_atom_site_aniso_U_33
_atom_site_aniso_U_12
_atom_site_aniso_U_13
_atom_site_aniso_U_23
Mo1 0.01303(14) 0.01394(14) 0.01511(14) -0.00271(11) -0.00087(19) -0.00026(19)
Cl1 0.0472(7) 0.0482(7) 0.0413(8) -0.0196(6) 0.0070(6) -0.0063(6)
Cl2 0.0577(9) 0.0264(7) 0.1258(15) 0.0056(6) 0.0374(10) 0.0150(8)
Cl3 0.0442(7) 0.0329(6) 0.0368(6) 0.0014(5) 0.0031(6) 0.0034(6)
O1 0.0132(12) 0.0155(12) 0.0196(17) -0.0015(9) -0.0039(12) 0.0029(13)
O2 0.0140(13) 0.0168(14) 0.0287(15) -0.0036(11) 0.0027(12) -0.0061(12)
O3 0.0168(13) 0.0163(14) 0.0253(14) -0.0043(11) -0.0024(12) -0.0040(12)
O4 0.0237(16) 0.0274(16) 0.0160(14) -0.0045(13) 0.0041(13) 0.0004(13)
N1 0.0130(16) 0.0124(16) 0.0151(16) -0.0018(13) 0.0032(15) -0.0010(14)
N2 0.0199(18) 0.0163(17) 0.0150(17) -0.0020(14) 0.0007(15) 0.0021(15)
C1 0.0195(18) 0.0191(18) 0.023(2) 0.0011(15) 0.000(2) 0.004(2)
C2 0.0219(18) 0.0100(17) 0.021(3) -0.0029(13) 0.002(2) -0.005(2)
C3 0.012(2) 0.019(2) 0.017(2) 0.0016(16) 0.0024(17) -0.0024(18)
C4 0.017(2) 0.023(2) 0.016(2) 0.0072(17) 0.0020(18) 0.0049(18)
C5 0.026(2) 0.015(2) 0.019(2) 0.0030(17) 0.0015(19) 0.0021(18)
C6 0.0181(18) 0.0177(19) 0.025(3) -0.0039(15) -0.0005(19) 0.0019(19)
C7 0.020(2) 0.015(2) 0.024(2) 0.0032(16) 0.002(2) 0.0037(18)
C8 0.020(2) 0.019(2) 0.016(2) -0.0001(17) -0.0019(18) -0.0014(18)
C9 0.017(2) 0.026(2) 0.027(2) -0.0010(18) -0.0070(19) 0.001(2)
C10 0.0185(18) 0.0254(19) 0.0278(19) 0.0013(15) 0.004(3) 0.004(3)
C11 0.019(2) 0.024(2) 0.021(2) 0.0018(18) -0.0032(18) -0.0062(19)
C12 0.028(2) 0.013(2) 0.034(2) 0.0008(17) 0.000(2) 0.0013(19)
C13 0.078(4) 0.018(2) 0.041(3) 0.012(2) 0.005(3) -0.001(3)
C14 0.054(3) 0.025(3) 0.052(3) -0.006(2) -0.015(3) 0.018(2)
C15 0.036(3) 0.024(3) 0.047(3) -0.002(2) 0.003(2) 0.010(2)
C16 0.016(2) 0.019(2) 0.022(2) -0.0004(16) -0.0020(18) -0.0059(18)
C17 0.0076(19) 0.020(2) 0.023(2) 0.0022(16) -0.0013(17) -0.0043(19)
C18 0.0163(19) 0.0179(19) 0.019(3) 0.0002(15) -0.0003(18) -0.0011(18)
C19 0.016(2) 0.022(2) 0.0189(19) 0.0057(17) -0.0060(18) -0.0044(18)
C20 0.016(2) 0.020(2) 0.016(2) 0.0086(17) -0.0001(17) -0.0037(18)
C21 0.014(2) 0.021(2) 0.0174(19) 0.0063(17) -0.0048(16) 0.0043(16)
C22 0.0174(19) 0.0164(19) 0.021(3) 0.0004(16) -0.0033(16) -0.0059(16)
C23 0.022(2) 0.017(2) 0.026(2) 0.0048(17) -0.008(2) -0.0032(19)
C24 0.034(3) 0.033(3) 0.037(3) 0.013(2) -0.016(2) -0.019(2)
C25 0.053(3) 0.019(2) 0.043(3) -0.0036(18) 0.003(4) -0.012(3)
C26 0.032(3) 0.020(2) 0.047(3) 0.007(2) -0.010(2) -0.017(2)
C27 0.014(2) 0.028(2) 0.020(2) 0.0030(17) 0.0020(18) 0.0025(19)
C28 0.026(2) 0.052(3) 0.024(3) 0.001(2) 0.007(2) 0.004(2)
C29 0.018(2) 0.026(2) 0.031(2) 0.0006(17) 0.0062(18) 0.0032(19)
C30 0.0125(19) 0.028(2) 0.031(3) 0.0056(16) 0.0024(18) -0.0025(19)
C31 0.017(2) 0.021(2) 0.021(2) -0.0024(17) 0.0019(18) -0.0041(18)
C32 0.019(2) 0.025(2) 0.014(2) -0.0050(18) 0.0008(17) 0.0066(18)
C33 0.015(2) 0.025(2) 0.022(2) -0.0053(17) 0.0033(18) 0.0001(19)
C34 0.037(3) 0.017(2) 0.028(2) 0.001(2) -0.003(2) 0.009(2)
C35 0.050(3) 0.021(2) 0.026(2) -0.005(2) -0.001(2) 0.000(2)

loop_
_atom_type_symbol
_atom_type_description
_atom_type_scat_dispersion_real
_atom_type_scat_dispersion_imag
_atom_type_scat_source
C C 0.0181 0.0091 'International Tables Vol C Tables 4.2.6.8 and 6.1.1.4'
H H 0.0000 0.0000 'International Tables Vol C Tables 4.2.6.8 and 6.1.1.4'
N N 0.0311 0.0180 'International Tables Vol C Tables 4.2.6.8 and 6.1.1.4'
O O 0.0492 0.0322 'International Tables Vol C Tables 4.2.6.8 and 6.1.1.4'
Mo Mo -0.0483 2.7339 'International Tables Vol C Tables 4.2.6.8 and 6.1.1.4'
Cl Cl 0.3639 0.7018 'International Tables Vol C Tables 4.2.6.8 and 6.1.1.4'

loop_
_geom_angle_atom_site_label_1
_geom_angle_atom_site_label_2
_geom_angle_atom_site_label_3
_geom_angle
O3 Mo1 O4 108.33(13)
O3 Mo1 O1 98.81(11)
O4 Mo1 O1 96.06(12)
O3 Mo1 O2 99.29(11)
O4 Mo1 O2 95.31(12)
O1 Mo1 O2 154.36(12)
O3 Mo1 N1 161.44(12)
O4 Mo1 N1 90.18(12)
O1 Mo1 N1 77.33(10)
O2 Mo1 N1 79.73(10)
O3 Mo1 N2 86.91(12)
O4 Mo1 N2 164.76(12)
O1 Mo1 N2 80.96(11)
O2 Mo1 N2 82.04(11)
N1 Mo1 N2 74.57(10)
C2 O1 Mo1 128.0(2)
C18 O2 Mo1 120.8(2)
C7 N1 C31 110.1(3)
C7 N1 C16 107.0(3)
C31 N1 C16 108.4(3)
C7 N1 Mo1 109.3(2)
C31 N1 Mo1 107.3(2)
C16 N1 Mo1 114.6(2)
C34 N2 C33 107.0(3)
C34 N2 C32 110.0(3)
C33 N2 C32 109.1(3)
C34 N2 Mo1 110.2(2)
C33 N2 Mo1 110.8(2)
C32 N2 Mo1 109.6(2)
C6 C1 C2 119.4(4)
C6 C1 C7 115.5(3)
C2 C1 C7 125.0(3)
O1 C2 C1 120.5(3)
O1 C2 C3 118.8(3)
C1 C2 C3 120.7(3)
C4 C3 C2 116.8(3)
C4 C3 C8 121.6(3)
C2 C3 C8 121.6(3)
C3 C4 C5 124.6(4)
C3 C4 H4 117.7
C5 C4 H4 117.7
C4 C5 C6 116.5(4)
C4 C5 C12 122.4(4)
C6 C5 C12 121.1(4)
C5 C6 C1 121.9(4)
C5 C6 H6 119.1
C1 C6 H6 119.1
N1 C7 C1 118.5(3)
N1 C7 H7A 107.7
C1 C7 H7A 107.7
N1 C7 H7B 107.7
C1 C7 H7B 107.7
H7A C7 H7B 107.1
C9 C8 C10 106.8(3)
C9 C8 C3 111.9(3)
C10 C8 C3 110.8(3)
C9 C8 C11 107.1(3)
C10 C8 C11 109.3(3)
C3 C8 C11 110.7(3)
C8 C9 H9A 109.5
C8 C9 H9B 109.5
H9A C9 H9B 109.5
C8 C9 H9BC 109.5
H9A C9 H9BC 109.5
H9B C9 H9BC 109.5
C8 C10 H10A 109.5
C8 C10 H10B 109.5
H10A C10 H10B 109.5
C8 C10 H10C 109.5
H10A C10 H10C 109.5
H10B C10 H10C 109.5
C8 C11 H11A 109.5
C8 C11 H11B 109.5
H11A C11 H11B 109.5
C8 C11 H11C 109.5
H11A C11 H11C 109.5
H11B C11 H11C 109.5
C13 C12 C14 109.3(4)
C13 C12 C5 109.2(4)
C14 C12 C5 112.0(4)
C13 C12 C15 109.0(4)
C14 C12 C15 106.7(4)
C5 C12 C15 110.5(3)
C12 C13 H13A 109.5
C12 C13 H13B 109.5
H13A C13 H13B 109.5
C12 C13 H13C 109.5
H13A C13 H13C 109.5
H13B C13 H13C 109.5
C12 C14 H14A 109.5
C12 C14 H14B 109.5
H14A C14 H14B 109.5
C12 C14 H14C 109.5
H14A C14 H14C 109.5
H14B C14 H14C 109.5
C12 C15 H15A 109.5
C12 C15 H15B 109.5
H15A C15 H15B 109.5
C12 C15 H15C 109.5
H15A C15 H15C 109.5
H15B C15 H15C 109.5
C17 C16 N1 114.4(3)
C17 C16 H16A 108.7
N1 C16 H16A 108.7
C17 C16 H16B 108.7
N1 C16 H16B 108.7
H16A C16 H16B 107.6
C18 C17 C22 119.4(3)
C18 C17 C16 118.4(3)
C22 C17 C16 121.6(3)
O2 C18 C17 117.3(3)
O2 C18 C19 120.7(3)
C17 C18 C19 121.9(3)
C20 C19 C18 116.0(4)
C20 C19 C23 122.0(3)
C18 C19 C23 122.0(3)
C19 C20 C21 124.0(4)
C19 C20 H20 118.0
C21 C20 H20 118.0
C22 C21 C20 117.9(4)
C22 C21 C27 123.1(4)
C20 C21 C27 118.9(3)
C21 C22 C17 120.6(4)
C21 C22 H22 119.7
C17 C22 H22 119.7
C24 C23 C26 107.7(4)
C24 C23 C25 109.5(4)
C26 C23 C25 106.8(3)
C24 C23 C19 109.7(3)
C26 C23 C19 111.2(3)
C25 C23 C19 111.9(4)
C23 C24 H24A 109.5
C23 C24 H24B 109.5
H24A C24 H24B 109.5
C23 C24 H24C 109.5
H24A C24 H24C 109.5
H24B C24 H24C 109.5
C23 C25 H25A 109.5
C23 C25 H25B 109.5
H25A C25 H25B 109.5
C23 C25 H25C 109.5
H25A C25 H25C 109.5
H25B C25 H25C 109.5
C23 C26 H26A 109.5
C23 C26 H26B 109.5
H26A C26 H26B 109.5
C23 C26 H26C 109.5
H26A C26 H26C 109.5
H26B C26 H26C 109.5
C30 C27 C21 109.6(3)
C30 C27 C29 108.7(3)
C21 C27 C29 112.2(3)
C30 C27 C28 108.4(3)
C21 C27 C28 109.9(3)
C29 C27 C28 108.0(4)
C27 C28 H28A 109.5
C27 C28 H28B 109.5
H28A C28 H28B 109.5
C27 C28 H28C 109.5
H28A C28 H28C 109.5
H28B C28 H28C 109.5
C27 C29 H29A 109.5
C27 C29 H29B 109.5
H29A C29 H29B 109.5
C27 C29 H29C 109.5
H29A C29 H29C 109.5
H29B C29 H29C 109.5
C27 C30 H30A 109.5
C27 C30 H30B 109.5
H30A C30 H30B 109.5
C27 C30 H30C 109.5
H30A C30 H30C 109.5
H30B C30 H30C 109.5
N1 C31 C32 110.8(3)
N1 C31 H31A 109.5
C32 C31 H31A 109.5
N1 C31 H31B 109.5
C32 C31 H31B 109.5
H31A C31 H31B 108.1
N2 C32 C31 111.7(3)
N2 C32 H32A 109.3
C31 C32 H32A 109.3
N2 C32 H32B 109.3
C31 C32 H32B 109.3
H32A C32 H32B 107.9
N2 C33 H33A 109.5
N2 C33 H33B 109.5
H33A C33 H33B 109.5
N2 C33 H33C 109.5
H33A C33 H33C 109.5
H33B C33 H33C 109.5
N2 C34 H34A 109.5
N2 C34 H34B 109.5
H34A C34 H34B 109.5
N2 C34 H34C 109.5
H34A C34 H34C 109.5
H34B C34 H34C 109.5
Cl1 C35 Cl2 111.3(3)
Cl1 C35 Cl3 110.1(2)
Cl2 C35 Cl3 110.0(2)
Cl1 C35 H35 108.5
Cl2 C35 H35 108.5
Cl3 C35 H35 108.5

loop_
_geom_bond_atom_site_label_1
_geom_bond_atom_site_label_2
_geom_bond_distance
Mo1 O3 1.702(2)
Mo1 O4 1.702(3)
Mo1 O1 1.941(2)
Mo1 O2 1.954(3)
Mo1 N1 2.392(3)
Mo1 N2 2.422(3)
Cl1 C35 1.737(4)
Cl2 C35 1.746(4)
Cl3 C35 1.761(5)
O1 C2 1.360(4)
O2 C18 1.373(4)
N1 C7 1.482(5)
N1 C31 1.492(5)
N1 C16 1.517(5)
N2 C34 1.483(5)
N2 C33 1.486(5)
N2 C32 1.495(5)
C1 C6 1.395(5)
C1 C2 1.396(5)
C1 C7 1.528(6)
C2 C3 1.416(5)
C3 C4 1.384(5)
C3 C8 1.536(5)
C4 C5 1.393(6)
C4 H4 0.9500
C5 C6 1.394(6)
C5 C12 1.531(5)
C6 H6 0.9500
C7 H7A 0.9900
C7 H7B 0.9900
C8 C9 1.531(5)
C8 C10 1.536(6)
C8 C11 1.539(5)
C9 H9A 0.9800
C9 H9B 0.9800
C9 H9BC 0.9800
C10 H10A 0.9800
C10 H10B 0.9800
C10 H10C 0.9800
C11 H11A 0.9800
C11 H11B 0.9800
C11 H11C 0.9800
C12 C13 1.519(7)
C12 C14 1.528(7)
C12 C15 1.534(7)
C13 H13A 0.9800
C13 H13B 0.9800
C13 H13C 0.9800
C14 H14A 0.9800
C14 H14B 0.9800
C14 H14C 0.9800
C15 H15A 0.9800
C15 H15B 0.9800
C15 H15C 0.9800
C16 C17 1.512(5)
C16 H16A 0.9900
C16 H16B 0.9900
C17 C18 1.391(5)
C17 C22 1.401(5)
C18 C19 1.413(6)
C19 C20 1.387(5)
C19 C23 1.540(6)
C20 C21 1.400(5)
C20 H20 0.9500
C21 C22 1.388(5)
C21 C27 1.536(5)
C22 H22 0.9500
C23 C24 1.525(6)
C23 C26 1.535(6)
C23 C25 1.538(7)
C24 H24A 0.9800
C24 H24B 0.9800
C24 H24C 0.9800
C25 H25A 0.9800
C25 H25B 0.9800
C25 H25C 0.9800
C26 H26A 0.9800
C26 H26B 0.9800
C26 H26C 0.9800
C27 C30 1.528(5)
C27 C29 1.537(6)
C27 C28 1.541(6)
C28 H28A 0.9800
C28 H28B 0.9800
C28 H28C 0.9800
C29 H29A 0.9800
C29 H29B 0.9800
C29 H29C 0.9800
C30 H30A 0.9800
C30 H30B 0.9800
C30 H30C 0.9800
C31 C32 1.501(6)
C31 H31A 0.9900
C31 H31B 0.9900
C32 H32A 0.9900
C32 H32B 0.9900
C33 H33A 0.9800
C33 H33B 0.9800
C33 H33C 0.9800
C34 H34A 0.9800
C34 H34B 0.9800
C34 H34C 0.9800
C35 H35 1.0000

loop_
_geom_torsion_atom_site_label_1
_geom_torsion_atom_site_label_2
_geom_torsion_atom_site_label_3
_geom_torsion_atom_site_label_4
_geom_torsion
O3 Mo1 O1 C2 -136.2(3)
O4 Mo1 O1 C2 -26.5(3)
O2 Mo1 O1 C2 89.4(4)
N1 Mo1 O1 C2 62.3(3)
N2 Mo1 O1 C2 138.4(3)
O3 Mo1 O2 C18 133.7(3)
O4 Mo1 O2 C18 24.1(3)
O1 Mo1 O2 C18 -91.9(3)
N1 Mo1 O2 C18 -65.1(3)
N2 Mo1 O2 C18 -140.8(3)
O3 Mo1 N1 C7 -138.1(3)
O4 Mo1 N1 C7 37.9(2)
O1 Mo1 N1 C7 -58.3(2)
O2 Mo1 N1 C7 133.3(2)
N2 Mo1 N1 C7 -142.2(2)
O3 Mo1 N1 C31 -18.7(5)
O4 Mo1 N1 C31 157.3(2)
O1 Mo1 N1 C31 61.2(2)
O2 Mo1 N1 C31 -107.3(2)
N2 Mo1 N1 C31 -22.8(2)
O3 Mo1 N1 C16 101.8(4)
O4 Mo1 N1 C16 -82.2(3)
O1 Mo1 N1 C16 -178.4(3)
O2 Mo1 N1 C16 13.2(2)
N2 Mo1 N1 C16 97.7(3)
O3 Mo1 N2 C34 54.6(3)
O4 Mo1 N2 C34 -126.1(5)
O1 Mo1 N2 C34 154.0(3)
O2 Mo1 N2 C34 -45.2(3)
N1 Mo1 N2 C34 -126.7(3)
O3 Mo1 N2 C33 -63.7(2)
O4 Mo1 N2 C33 115.6(5)
O1 Mo1 N2 C33 35.8(2)
O2 Mo1 N2 C33 -163.5(2)
N1 Mo1 N2 C33 115.0(2)
O3 Mo1 N2 C32 175.9(3)
O4 Mo1 N2 C32 -4.9(6)
O1 Mo1 N2 C32 -84.7(2)
O2 Mo1 N2 C32 76.0(2)
N1 Mo1 N2 C32 -5.4(2)
Mo1 O1 C2 C1 -46.0(6)
Mo1 O1 C2 C3 133.2(3)
C6 C1 C2 O1 -179.0(4)
C7 C1 C2 O1 4.5(7)
C6 C1 C2 C3 1.9(7)
C7 C1 C2 C3 -174.7(4)
O1 C2 C3 C4 -179.4(4)
C1 C2 C3 C4 -0.2(6)
O1 C2 C3 C8 -1.2(6)
C1 C2 C3 C8 178.0(4)
C2 C3 C4 C5 -0.5(6)
C8 C3 C4 C5 -178.8(4)
C3 C4 C5 C6 -0.4(6)
C3 C4 C5 C12 -179.5(4)
C4 C5 C6 C1 2.1(6)
C12 C5 C6 C1 -178.7(4)
C2 C1 C6 C5 -2.9(7)
C7 C1 C6 C5 174.0(4)
C31 N1 C7 C1 -69.4(5)
C16 N1 C7 C1 172.9(4)
Mo1 N1 C7 C1 48.2(4)
C6 C1 C7 N1 167.6(4)
C2 C1 C7 N1 -15.7(7)
C4 C3 C8 C9 0.4(5)
C2 C3 C8 C9 -177.7(4)
C4 C3 C8 C10 -118.6(4)
C2 C3 C8 C10 63.2(5)
C4 C3 C8 C11 119.9(4)
C2 C3 C8 C11 -58.3(5)
C4 C5 C12 C13 102.5(5)
C6 C5 C12 C13 -76.6(5)
C4 C5 C12 C14 -18.7(6)
C6 C5 C12 C14 162.1(4)
C4 C5 C12 C15 -137.6(4)
C6 C5 C12 C15 43.3(6)
C7 N1 C16 C17 -85.1(4)
C31 N1 C16 C17 156.2(3)
Mo1 N1 C16 C17 36.3(4)
N1 C16 C17 C18 -60.3(5)
N1 C16 C17 C22 128.1(4)
Mo1 O2 C18 C17 64.7(4)
Mo1 O2 C18 C19 -114.9(3)
C22 C17 C18 O2 -176.6(3)
C16 C17 C18 O2 11.6(5)
C22 C17 C18 C19 3.0(6)
C16 C17 C18 C19 -168.8(4)
O2 C18 C19 C20 177.7(3)
C17 C18 C19 C20 -1.9(6)
O2 C18 C19 C23 -2.1(6)
C17 C18 C19 C23 178.4(4)
C18 C19 C20 C21 -1.2(6)
C23 C19 C20 C21 178.5(4)
C19 C20 C21 C22 3.1(6)
C19 C20 C21 C27 -179.9(4)
C20 C21 C22 C17 -2.0(6)
C27 C21 C22 C17 -178.8(4)
C18 C17 C22 C21 -1.0(6)
C16 C17 C22 C21 170.6(4)
C20 C19 C23 C24 -106.9(5)
C18 C19 C23 C24 72.9(5)
C20 C19 C23 C26 12.1(5)
C18 C19 C23 C26 -168.2(4)
C20 C19 C23 C25 131.4(4)
C18 C19 C23 C25 -48.9(5)
C22 C21 C27 C30 112.4(4)
C20 C21 C27 C30 -64.4(5)
C22 C21 C27 C29 -8.4(5)
C20 C21 C27 C29 174.7(3)
C22 C21 C27 C28 -128.7(4)
C20 C21 C27 C28 54.5(5)
C7 N1 C31 C32 168.7(3)
C16 N1 C31 C32 -74.5(4)
Mo1 N1 C31 C32 49.8(3)
C34 N2 C32 C31 155.2(3)
C33 N2 C32 C31 -87.7(4)
Mo1 N2 C32 C31 33.8(4)
N1 C31 C32 N2 -58.0(4)
